data_4102328
loop_
_publ_author_name
'Pan\<ce Naumov'
'Janusz Kowalik'
'Kyril M. Solntsev'
'Anthony Baldridge'
'Jong-Seok Moon'
'Christine Kranz'
'Laren M. Tolbert'

_publ_section_title
;
 Topochemistry and Photomechanical Effects in Crystals of Green
 Fluorescent Protein-like Chromophores: Effects of Hydrogen Bonding and
 Crystal Packing
;
_journal_name_full 'Journal of the American Chemical Society'
_journal_page_first 5845
_journal_page_last 5857
_journal_paper_doi 10.1021/ja100844m
_journal_volume 132
_journal_year 2010
_chemical_formula_moiety 'C12 H12 N2 O2'
_chemical_formula_sum 'C12 H12 N2 O2'
_chemical_formula_weight 216.24
_chemical_name_systematic
;
 ?
;
_space_group_IT_number 2
_symmetry_cell_setting triclinic
_symmetry_space_group_name_Hall '-P 1'
_symmetry_space_group_name_H-M 'P -1'
_atom_sites_solution_hydrogens geom
_atom_sites_solution_primary direct
_atom_sites_solution_secondary difmap
_audit_creation_method SHELXL-97
_cell_angle_alpha 73.718(3)
_cell_angle_beta 80.875(3)
_cell_angle_gamma 75.073(2)
_cell_formula_units_Z 2
_cell_length_a 7.0622(4)
_cell_length_b 7.2019(4)
_cell_length_c 11.5013(6)
_cell_measurement_temperature 293(2)
_cell_volume 540.20(5)
_computing_cell_refinement 'APEX2 software (Bruker, 2007)'
_computing_data_collection 'APEX2 software (Bruker, 2007)'
_computing_data_reduction 'SAINT (Bruker, 2007)'
_computing_molecular_graphics 'DIAMOND (Brandenburg, 2005)'
_computing_publication_material 'WinGX (Farrugia, 1999)'
_computing_structure_refinement 'SHELXL-97 (Sheldrick, 2008)'
_computing_structure_solution 'SHELXS-97 (Sheldrick, 2008)'
_diffrn_ambient_temperature 293(2)
_diffrn_measured_fraction_theta_full 0.994
_diffrn_measured_fraction_theta_max 0.994
_diffrn_measurement_device_type 'Bruker SMART APEX2 diffractometer'
_diffrn_measurement_method '\w scans'
_diffrn_radiation_monochromator 'multilayer confocal TXS mirror'
_diffrn_radiation_source 'rotating anode'
_diffrn_radiation_type MoK\a
_diffrn_radiation_wavelength 0.71073
_diffrn_reflns_av_R_equivalents 0.0288
_diffrn_reflns_av_sigmaI/netI 0.0259
_diffrn_reflns_limit_h_max 9
_diffrn_reflns_limit_h_min -9
_diffrn_reflns_limit_k_max 9
_diffrn_reflns_limit_k_min -9
_diffrn_reflns_limit_l_max 14
_diffrn_reflns_limit_l_min -14
_diffrn_reflns_number 9544
_diffrn_reflns_theta_full 27.50
_diffrn_reflns_theta_max 27.50
_diffrn_reflns_theta_min 3.00
_exptl_absorpt_coefficient_mu 0.092
_exptl_absorpt_correction_T_max 0.98
_exptl_absorpt_correction_T_min 0.97
_exptl_absorpt_correction_type sphere
_exptl_absorpt_process_details 'SADABS (Sheldrick, 1996)'
_exptl_crystal_colour 'colorless, opaque'
_exptl_crystal_density_diffrn 1.329
_exptl_crystal_density_method 'not measured'
_exptl_crystal_description prism
_exptl_crystal_F_000 228
_exptl_crystal_size_max 0.30
_exptl_crystal_size_mid 0.15
_exptl_crystal_size_min 0.10
_refine_diff_density_max 0.345
_refine_diff_density_min -0.422
_refine_diff_density_rms 0.058
_refine_ls_extinction_method none
_refine_ls_goodness_of_fit_ref 1.018
_refine_ls_hydrogen_treatment mixed
_refine_ls_matrix_type full
_refine_ls_number_parameters 165
_refine_ls_number_reflns 2470
_refine_ls_number_restraints 9
_refine_ls_restrained_S_all 1.017
_refine_ls_R_factor_all 0.0991
_refine_ls_R_factor_gt 0.0806
_refine_ls_shift/su_max 0.001
_refine_ls_shift/su_mean 0.000
_refine_ls_structure_factor_coef Fsqd
_refine_ls_weighting_details 'calc w=1/[\s^2^(Fo^2^)+(0.1576P)^2^+0.2715P] where P=(Fo^2^+2Fc^2^)/3'
_refine_ls_weighting_scheme calc
_refine_ls_wR_factor_gt 0.2527
_refine_ls_wR_factor_ref 0.2694
_reflns_number_gt 1821
_reflns_number_total 2470
_reflns_threshold_expression >2sigma(I)
_cod_data_source_file ja100844m_si_005.cif
_cod_data_source_block t2_12
_cod_database_code 4102328

loop_
_symmetry_equiv_pos_as_xyz
'x, y, z'
'-x, -y, -z'

loop_
_atom_site_label
_atom_site_type_symbol
_atom_site_fract_x
_atom_site_fract_y
_atom_site_fract_z
_atom_site_U_iso_or_equiv
_atom_site_adp_type
_atom_site_occupancy
_atom_site_symmetry_multiplicity
_atom_site_calc_flag
_atom_site_refinement_flags
_atom_site_disorder_assembly
_atom_site_disorder_group
C1 C 0.3249(4) 0.7370(4) 0.1206(2) 0.0492(6) Uani 1 1 d . . .
C4 C 0.2639(5) 0.5815(5) 0.3701(3) 0.0676(8) Uani 1 1 d . A .
H4 H 0.2447 0.5293 0.4536 0.081 Uiso 1 1 calc R . .
C3 C 0.1054(4) 0.6827(4) 0.3047(2) 0.0600(7) Uani 1 1 d . . .
C6 C 0.4845(4) 0.6345(5) 0.1885(3) 0.0617(7) Uani 1 1 d . A .
H6 H 0.6122 0.6183 0.1508 0.074 Uiso 1 1 calc R . .
C5 C 0.4508(5) 0.5578(5) 0.3116(3) 0.0711(9) Uani 1 1 d . . .
H5 H 0.5571 0.4881 0.3565 0.085 Uiso 1 1 calc R A .
C2 C 0.1366(4) 0.7595(4) 0.1802(2) 0.0548(7) Uani 1 1 d . A .
H2 H 0.0293 0.8273 0.1358 0.066 Uiso 1 1 calc R . .
O15 O -0.0764(4) 0.6997(4) 0.3655(2) 0.0891(9) Uani 1 1 d . A .
N10 N 0.6957(5) 0.8586(5) -0.2658(3) 0.0513(8) Uani 0.871(6) 1 d P A 1
C7 C 0.3455(7) 0.8126(7) -0.0092(4) 0.0518(14) Uiso 0.871(6) 1 d P A 1
C8 C 0.5093(5) 0.8104(5) -0.0875(3) 0.0452(8) Uiso 0.871(6) 1 d P A 1
O16 O 0.3593(4) 0.9899(4) -0.2805(2) 0.0644(8) Uani 0.871(6) 1 d P A 1
C9 C 0.5013(5) 0.9007(5) -0.2200(3) 0.0493(8) Uiso 0.871(6) 1 d P A 1
N12 N 0.7051(4) 0.7251(5) -0.0652(3) 0.0501(7) Uiso 0.871(6) 1 d P A 1
C11 C 0.8080(5) 0.7538(5) -0.1684(4) 0.0484(8) Uani 0.871(6) 1 d P A 1
C14 C 1.0223(7) 0.6824(7) -0.1880(4) 0.0690(11) Uiso 0.871(6) 1 d P A 1
H14A H 1.0641 0.7222 -0.2731 0.104 Uiso 0.871(6) 1 calc PR A 1
H14B H 1.0558 0.5402 -0.1607 0.104 Uiso 0.871(6) 1 calc PR A 1
H14C H 1.0868 0.7382 -0.1430 0.104 Uiso 0.871(6) 1 calc PR A 1
C13 C 0.7642(7) 0.9140(6) -0.3936(3) 0.0669(9) Uiso 0.871(6) 1 d P A 1
H13A H 0.9047 0.8690 -0.4037 0.100 Uiso 0.871(6) 1 calc PR A 1
H13B H 0.7291 1.0558 -0.4232 0.100 Uiso 0.871(6) 1 calc PR A 1
H13C H 0.7043 0.8540 -0.4384 0.100 Uiso 0.871(6) 1 calc PR A 1
N10' N 0.775(4) 0.807(3) -0.213(2) 0.047(5) Uiso 0.129(6) 1 d PD A 2
C14' C 0.677(3) 0.976(3) -0.4216(18) 0.050(4) Uiso 0.129(6) 1 d P A 2
H14D H 0.5538 1.0422 -0.4555 0.075 Uiso 0.129(6) 1 calc PR A 2
H14E H 0.7366 0.8640 -0.4551 0.075 Uiso 0.129(6) 1 calc PR A 2
H14F H 0.7626 1.0661 -0.4409 0.075 Uiso 0.129(6) 1 calc PR A 2
N12' N 0.442(4) 0.958(4) -0.2361(19) 0.064(6) Uiso 0.129(6) 1 d PD A 2
C11' C 0.641(4) 0.906(3) -0.288(3) 0.047(5) Uiso 0.129(6) 1 d PD A 2
C13' C 1.004(3) 0.733(4) -0.221(2) 0.050(4) Uiso 0.129(6) 1 d P A 2
H13D H 1.0454 0.6719 -0.1409 0.075 Uiso 0.129(6) 1 calc PR A 2
H13E H 1.0637 0.8444 -0.2578 0.075 Uiso 0.129(6) 1 calc PR A 2
H13F H 1.0445 0.6387 -0.2698 0.075 Uiso 0.129(6) 1 calc PR A 2
C9' C 0.691(4) 0.776(4) -0.100(2) 0.057(7) Uiso 0.129(6) 1 d PD A 2
O16' O 0.785(5) 0.689(5) -0.014(2) 0.148(14) Uani 0.129(6) 1 d PD A 2
C8' C 0.487(4) 0.862(4) -0.115(2) 0.057(7) Uiso 0.129(6) 1 d PD A 2
C7' C 0.348(3) 0.853(3) -0.0161(16) 0.024(5) Uiso 0.129(6) 1 d P A 2
H7 H 0.228(4) 0.884(4) -0.052(2) 0.029 Uiso 0.871(6) 1 d P A 1
H7' H 0.21(3) 0.94(3) -0.017(16) 0.029 Uiso 0.129(6) 1 d P A 2
H15 H -0.166(5) 0.791(5) 0.329(3) 0.060(9) Uiso 1 1 d . . .

loop_
_atom_site_aniso_label
_atom_site_aniso_U_11
_atom_site_aniso_U_22
_atom_site_aniso_U_33
_atom_site_aniso_U_23
_atom_site_aniso_U_13
_atom_site_aniso_U_12
C1 0.0504(14) 0.0469(12) 0.0504(13) -0.0162(10) -0.0004(10) -0.0093(10)
C4 0.082(2) 0.0697(18) 0.0462(14) -0.0085(12) -0.0022(13) -0.0168(15)
C3 0.0635(17) 0.0582(15) 0.0526(14) -0.0143(11) 0.0087(12) -0.0118(12)
C6 0.0505(15) 0.0734(18) 0.0566(15) -0.0135(12) -0.0034(12) -0.0098(13)
C5 0.0686(19) 0.080(2) 0.0581(16) -0.0071(14) -0.0161(14) -0.0094(15)
C2 0.0528(15) 0.0549(14) 0.0512(14) -0.0125(11) 0.0016(11) -0.0077(11)
O15 0.0734(16) 0.1066(19) 0.0571(13) -0.0014(12) 0.0190(11) -0.0034(15)
N10 0.0466(18) 0.0590(16) 0.0479(17) -0.0147(14) 0.0015(15) -0.0134(13)
O16 0.0499(14) 0.0849(17) 0.0518(13) -0.0096(11) -0.0088(10) -0.0097(11)
C11 0.0444(17) 0.0496(16) 0.0526(18) -0.0172(14) 0.0009(14) -0.0115(12)
O16' 0.16(3) 0.20(4) 0.086(18) -0.06(2) -0.007(19) -0.02(2)

loop_
_atom_type_symbol
_atom_type_description
_atom_type_scat_dispersion_real
_atom_type_scat_dispersion_imag
_atom_type_scat_source
C C 0.0033 0.0016 'International Tables Vol C Tables 4.2.6.8 and 6.1.1.4'
H H 0.0000 0.0000 'International Tables Vol C Tables 4.2.6.8 and 6.1.1.4'
N N 0.0061 0.0033 'International Tables Vol C Tables 4.2.6.8 and 6.1.1.4'
O O 0.0106 0.0060 'International Tables Vol C Tables 4.2.6.8 and 6.1.1.4'

loop_
_geom_angle_atom_site_label_1
_geom_angle_atom_site_label_2
_geom_angle_atom_site_label_3
_geom_angle
C2 C1 C6 118.7(3)
C2 C1 C7 118.2(3)
C6 C1 C7 123.1(3)
C2 C1 C7' 117.4(7)
C6 C1 C7' 123.4(7)
C7 C1 C7' 9.7(8)
C3 C4 C5 119.8(3)
O15 C3 C4 117.8(3)
O15 C3 C2 122.8(3)
C4 C3 C2 119.4(3)
C5 C6 C1 119.3(3)
C4 C5 C6 121.6(3)
C3 C2 C1 121.2(3)
C9 N10 C11 107.9(3)
C9 N10 C13 124.3(4)
C11 N10 C13 127.7(3)
C8 C7 C1 129.9(4)
C7 C8 N12 129.4(4)
C7 C8 C9 122.1(3)
N12 C8 C9 108.5(3)
O16 C9 N10 125.9(3)
O16 C9 C8 130.9(3)
N10 C9 C8 103.2(3)
C11 N12 C8 107.0(3)
N12 C11 N10 113.4(3)
N12 C11 C14 125.4(4)
N10 C11 C14 121.1(3)
C11' N10' C9' 109(3)
C11' N10' C13' 137(2)
C9' N10' C13' 113(2)
C11' N12' C8' 94(2)
N10' C11' N12' 118(3)
N10' C11' C14' 126(3)
N12' C11' C14' 117(2)
O16' C9' N10' 122(3)
O16' C9' C8' 135(3)
N10' C9' C8' 103(2)
C7' C8' N12' 123(2)
C7' C8' C9' 121(2)
N12' C8' C9' 115(2)
C8' C7' C1 139.6(18)

loop_
_geom_bond_atom_site_label_1
_geom_bond_atom_site_label_2
_geom_bond_distance
C1 C2 1.388(4)
C1 C6 1.398(4)
C1 C7 1.435(5)
C1 C7' 1.565(19)
C4 C3 1.374(5)
C4 C5 1.375(5)
C3 O15 1.355(4)
C3 C2 1.387(4)
C6 C5 1.374(4)
N10 C9 1.378(5)
N10 C11 1.398(4)
N10 C13 1.449(5)
C7 C8 1.349(5)
C8 N12 1.394(5)
C8 C9 1.484(5)
O16 C9 1.241(5)
N12 C11 1.282(5)
C11 C14 1.470(5)
N10' C11' 1.31(3)
N10' C9' 1.322(18)
N10' C13' 1.57(4)
C14' C11' 1.48(4)
N12' C11' 1.43(4)
N12' C8' 1.421(19)
C9' O16' 1.207(19)
C9' C8' 1.43(4)
C8' C7' 1.38(3)
